data_2000632
loop_
_publ_author_name
'Okabe, N.'
'Mori, S.'

_publ_section_title
;
 Structure of 3-methoxytyramine perchlorate
;
_journal_issue 9
_journal_name_full 'Acta Crystallographica Section C'
_journal_page_first 1698
_journal_page_last 1699
_journal_paper_doi 10.1107/S0108270192001367
_journal_volume 48
_journal_year 1992
_chemical_formula_moiety 'C9 H14 N1 O2,Cl1 O4'
_chemical_formula_sum 'C9 H14 Cl N O6'
_chemical_formula_weight 267.67
_space_group_crystal_system triclinic
_space_group_IT_number 2
_space_group_name_Hall '-P 1'
_space_group_name_H-M_alt 'P -1'
_cell_angle_alpha 92.17(3)
_cell_angle_beta 93.91(3)
_cell_angle_gamma 96.58(2)
_cell_formula_units_Z 2
_cell_length_a 8.075(2)
_cell_length_b 10.086(3)
_cell_length_c 7.465(2)
_cell_volume 601.9(3)
_diffrn_radiation_type Mo
_diffrn_radiation_wavelength 0.71069
_exptl_absorpt_coefficient_mu 0.329
_exptl_crystal_density_diffrn 1.477
_exptl_crystal_density_meas 1.4830(10)
_exptl_crystal_F_000 278
_cod_data_source_file as0581.cif
_cod_data_source_block as0581a
_cod_depositor_comments
;
 Changing the space group from 'P 1' to '-P 1' after consulting the original
 publication.

 Antanas Vaitkus,
 2017-09-11
;
_cod_original_sg_symbol_Hall 'P 1'
_cod_original_sg_symbol_H-M 'P 1'
_cod_original_formula_sum 'C9 H14 Cl1 N1 O6'
_cod_database_code 2000632

loop_
_space_group_symop_id
_space_group_symop_operation_xyz
1 x,y,z
2 -x,-y,-z

loop_
_atom_site_label
_atom_site_fract_x
_atom_site_fract_y
_atom_site_fract_z
Cl(1) .7885(5) .0854(3) .2555(4)
O(1) .4470(10) .7971(6) .2740(10)
O(2) .6850(10) .6431(6) .3247(8)
O(3) .9000(10) .0550(10) .1400(10)
O(4) .751(2) -.0070(10) .362(2)
O(5) .836(2) .1970(10) .353(2)
O(6) .637(2) .0800(10) .142(2)
N(1) .255(2) .0181(9) .241(2)
C(1) .3370(10) .3897(8) .1640(10)
C(2) .493(2) .4423(9) .2280(10)
C(3) .5310(10) .5775(8) .2640(10)
C(4) .411(2) .6617(9) .2410(10)
C(5) .254(2) .6070(10) .180(2)
C(6) .211(2) .4740(10) .1410(10)
C(7) .300(2) .2410(10) .1230(10)
C(8) .291(2) .1639(9) .2880(10)
C(9) .815(2) .565(2) .368(2)
H(1) .57(2) .800(10) .340(10)
H(2) .580(10) .394(6) .243(8)
H(5) .201(8) .642(5) .162(7)
H(6) .104(9) .440(6) .101(8)
H(7A) .220(10) .217(6) .067(9)
H(7B) .36(2) .200(10) .040(10)
H(8A) .200(10) .189(6) .349(8)
H(8B) .420(10) .169(7) .370(10)
H(9A) .76(2) .520(10) .44(2)
H(9B) .820(10) .504(7) .280(10)
H(9C) .910(10) .630(10) .410(10)
H(10A) .150(10) -.008(7) .190(10)
H(10B) .240(10) -.010(10) .330(10)
H(10C) .33(2) -.04(2) .22(2)

loop_
_geom_angle_atom_site_label_1
_geom_angle_atom_site_label_2
_geom_angle_atom_site_label_3
_geom_angle
O(3) Cl(1) O(4) 113.0(10)
O(3) Cl(1) O(5) 113.8(7)
O(3) Cl(1) O(6) 102.7(6)
O(4) Cl(1) O(5) 108.1(9)
O(4) Cl(1) O(6) 102.0(10)
O(5) Cl(1) O(6) 117.0(8)
C(3) O(2) C(9) 118.0(9)
C(2) C(1) C(6) 119.5(9)
C(2) C(1) C(7) 120.0(10)
C(6) C(1) C(7) 121.0(10)
C(1) C(2) C(3) 121.0(9)
O(2) C(3) C(2) 126.5(9)
O(2) C(3) C(4) 112.9(9)
C(2) C(3) C(4) 121.0(10)
O(1) C(4) C(3) 122.0(10)
O(1) C(4) C(5) 121.0(10)
C(3) C(4) C(5) 118.0(10)
C(4) C(5) C(6) 124.0(10)
C(1) C(6) C(5) 117.0(10)
C(1) C(7) C(8) 112.7(8)
N(1) C(8) C(7) 110.7(9)

loop_
_geom_bond_atom_site_label_1
_geom_bond_atom_site_label_2
_geom_bond_distance
Cl(1) O(3) 1.339(9)
Cl(1) O(4) 1.270(10)
Cl(1) O(5) 1.326(9)
Cl(1) O(6) 1.430(10)
O(1) C(4) 1.370(10)
O(2) C(3) 1.380(10)
O(2) C(9) 1.410(10)
N(1) C(8) 1.490(10)
C(1) C(2) 1.360(10)
C(1) C(6) 1.400(10)
C(1) C(7) 1.510(10)
C(2) C(3) 1.370(10)
C(3) C(4) 1.370(10)
C(4) C(5) 1.36(2)
C(5) C(6) 1.37(2)
C(7) C(8) 1.490(10)
